data_4325980
loop_
_publ_author_name
'Mark J. Saly'
'Jing Li'
'Mary Jane Heeg'
'Charles H. Winter'

_publ_section_title
;
 Efficient Hydride and Pyrazolyl Redistribution upon Thermolysis of a
 Calcium Complex Containing Dihydrobis(pyrazolyl)borate Ligands
;
_journal_name_full 'Inorganic Chemistry'
_journal_page_first 7385
_journal_page_last 7387
_journal_paper_doi 10.1021/ic2012815
_journal_volume 50
_journal_year 2011
_chemical_formula_sum 'C30 H56 B4 Ca2 N12 O12'
_chemical_formula_weight 900.27
_chemical_name_systematic
; 
 ? 
;
_space_group_IT_number 2
_symmetry_cell_setting triclinic
_symmetry_space_group_name_Hall '-P 1'
_symmetry_space_group_name_H-M 'P -1'
_atom_sites_solution_hydrogens geom
_atom_sites_solution_primary direct
_atom_sites_solution_secondary difmap
_audit_creation_method SHELXL-97
_cell_angle_alpha 73.8910(10)
_cell_angle_beta 80.4230(10)
_cell_angle_gamma 85.9690(10)
_cell_formula_units_Z 4
_cell_length_a 14.7469(6)
_cell_length_b 16.0986(6)
_cell_length_c 21.3320(8)
_cell_measurement_reflns_used 8153
_cell_measurement_temperature 100(2)
_cell_measurement_theta_max 22.9
_cell_measurement_theta_min 2.3
_cell_volume 4796.1(3)
_computing_cell_refinement 'Bruker APEX2'
_computing_data_collection 'Bruker APEX2'
_computing_data_reduction 'Bruker APEX2'
_computing_molecular_graphics SHELXTL-Plus
_computing_publication_material SHELXL-97
_computing_structure_refinement 'SHELXL-97 (Sheldrick, 1997)'
_computing_structure_solution 'SHELXS-97 (Sheldrick, 1990)'
_diffrn_ambient_temperature 100(2)
_diffrn_measured_fraction_theta_full 0.947
_diffrn_measured_fraction_theta_max 0.947
_diffrn_measurement_method 'Bruker APEX2'
_diffrn_radiation_monochromator graphite
_diffrn_radiation_source 'fine-focus sealed tube'
_diffrn_radiation_type MoK\a
_diffrn_radiation_wavelength 0.71073
_diffrn_reflns_av_R_equivalents 0.0741
_diffrn_reflns_av_sigmaI/netI 0.1222
_diffrn_reflns_limit_h_max 19
_diffrn_reflns_limit_h_min -19
_diffrn_reflns_limit_k_max 21
_diffrn_reflns_limit_k_min -20
_diffrn_reflns_limit_l_max 28
_diffrn_reflns_limit_l_min 0
_diffrn_reflns_number 75459
_diffrn_reflns_theta_full 28.21
_diffrn_reflns_theta_max 28.21
_diffrn_reflns_theta_min 1.85
_exptl_absorpt_coefficient_mu 0.301
_exptl_absorpt_correction_T_max 0.9534
_exptl_absorpt_correction_T_min 0.9151
_exptl_absorpt_correction_type multi-scan
_exptl_absorpt_process_details 'SADABS, Sheldrick, 1997'
_exptl_crystal_colour colorless
_exptl_crystal_density_diffrn 1.247
_exptl_crystal_description fragment
_exptl_crystal_F_000 1904
_exptl_crystal_size_max 0.30
_exptl_crystal_size_mid 0.20
_exptl_crystal_size_min 0.16
_refine_diff_density_max 1.826
_refine_diff_density_min -0.533
_refine_diff_density_rms 0.091
_refine_ls_extinction_method none
_refine_ls_goodness_of_fit_ref 1.085
_refine_ls_hydrogen_treatment mixed
_refine_ls_matrix_type full
_refine_ls_number_parameters 1121
_refine_ls_number_reflns 22400
_refine_ls_number_restraints 0
_refine_ls_restrained_S_all 1.085
_refine_ls_R_factor_all 0.1688
_refine_ls_R_factor_gt 0.0812
_refine_ls_shift/su_max 0.001
_refine_ls_shift/su_mean 0.000
_refine_ls_structure_factor_coef Fsqd
_refine_ls_weighting_details 'calc w=1/[\s^2^(Fo^2^)+(0.1182P)^2^+2.5798P] where P=(Fo^2^+2Fc^2^)/3'
_refine_ls_weighting_scheme calc
_refine_ls_wR_factor_gt 0.2200
_refine_ls_wR_factor_ref 0.2547
_reflns_number_gt 11555
_reflns_number_total 22400
_reflns_threshold_expression >2sigma(I)
_cod_data_source_file ic2012815_si_002_3.cif
_cod_data_source_block xaly
_cod_database_code 4325980

loop_
_symmetry_equiv_pos_as_xyz
'x, y, z'
'-x, -y, -z'

loop_
_atom_site_label
_atom_site_type_symbol
_atom_site_fract_x
_atom_site_fract_y
_atom_site_fract_z
_atom_site_U_iso_or_equiv
_atom_site_adp_type
_atom_site_occupancy
_atom_site_symmetry_multiplicity
_atom_site_calc_flag
_atom_site_refinement_flags
Ca1 Ca 0.26658(6) 0.91211(5) 0.18099(4) 0.0237(2) Uani 1 1 d .
B1 B 0.4027(4) 0.7784(3) 0.2967(3) 0.0285(12) Uani 1 1 d .
N1 N 0.2842(2) 0.9024(2) 0.29577(18) 0.0277(8) Uani 1 1 d .
N2 N 0.3437(2) 0.8434(2) 0.32827(18) 0.0285(8) Uani 1 1 d .
C1 C 0.2485(3) 0.9481(3) 0.3372(2) 0.0292(10) Uani 1 1 d .
H1 H 0.2050 0.9945 0.3276 0.035 Uiso 1 1 calc R
C2 C 0.2831(3) 0.9191(3) 0.3966(2) 0.0347(11) Uani 1 1 d .
H2 H 0.2680 0.9407 0.4343 0.042 Uiso 1 1 calc R
C3 C 0.3429(3) 0.8536(3) 0.3891(2) 0.0341(11) Uani 1 1 d .
H3 H 0.3784 0.8204 0.4211 0.041 Uiso 1 1 calc R
N3 N 0.4356(2) 0.8834(2) 0.18128(18) 0.0294(9) Uani 1 1 d .
N4 N 0.4672(2) 0.8260(2) 0.23356(18) 0.0271(8) Uani 1 1 d .
C4 C 0.5094(3) 0.9062(3) 0.1356(2) 0.0310(11) Uani 1 1 d .
H4 H 0.5080 0.9466 0.0938 0.037 Uiso 1 1 calc R
C5 C 0.5882(3) 0.8636(3) 0.1566(3) 0.0339(11) Uani 1 1 d .
H5 H 0.6492 0.8682 0.1332 0.041 Uiso 1 1 calc R
C6 C 0.5583(3) 0.8136(3) 0.2189(2) 0.0317(11) Uani 1 1 d .
H6 H 0.5960 0.7760 0.2473 0.038 Uiso 1 1 calc R
N5 N 0.2833(2) 0.7508(2) 0.23248(18) 0.0298(9) Uani 1 1 d .
N6 N 0.3419(2) 0.7187(2) 0.27751(18) 0.0286(9) Uani 1 1 d .
C7 C 0.2468(3) 0.6824(3) 0.2245(2) 0.0307(10) Uani 1 1 d .
H7 H 0.2029 0.6856 0.1960 0.037 Uiso 1 1 calc R
C8 C 0.2799(3) 0.6061(3) 0.2625(2) 0.0357(11) Uani 1 1 d .
H8 H 0.2645 0.5489 0.2649 0.043 Uiso 1 1 calc R
C9 C 0.3400(3) 0.6313(3) 0.2958(2) 0.0343(11) Uani 1 1 d .
H9 H 0.3746 0.5938 0.3266 0.041 Uiso 1 1 calc R
O1 O 0.1089(2) 0.8795(2) 0.20645(16) 0.0337(8) Uani 1 1 d .
C10 C 0.0368(3) 0.9097(3) 0.2475(3) 0.0436(13) Uani 1 1 d .
H10A H 0.0625 0.9330 0.2785 0.052 Uiso 1 1 calc R
H10B H -0.0036 0.8619 0.2723 0.052 Uiso 1 1 calc R
H10C H 0.0012 0.9554 0.2204 0.052 Uiso 1 1 calc R
O2 O 0.2644(2) 0.8555(2) 0.08944(15) 0.0351(8) Uani 1 1 d .
C11 C 0.3342(4) 0.8045(4) 0.0621(3) 0.0529(15) Uani 1 1 d .
H11A H 0.3596 0.8369 0.0172 0.064 Uiso 1 1 calc R
H11B H 0.3080 0.7509 0.0607 0.064 Uiso 1 1 calc R
H11C H 0.3833 0.7905 0.0894 0.064 Uiso 1 1 calc R
B2 B 0.2568(4) 1.1053(3) 0.1134(3) 0.0284(12) Uani 1 1 d .
O3 O 0.3018(2) 1.05954(19) 0.16987(15) 0.0306(7) Uani 1 1 d .
C12 C 0.3544(4) 1.1075(4) 0.1974(3) 0.0530(15) Uani 1 1 d .
H12A H 0.4013 1.1395 0.1627 0.064 Uiso 1 1 calc R
H12B H 0.3842 1.0677 0.2322 0.064 Uiso 1 1 calc R
H12C H 0.3137 1.1482 0.2161 0.064 Uiso 1 1 calc R
O4 O 0.2142(3) 1.0328(2) 0.10359(19) 0.0517(11) Uani 1 1 d .
C13 C 0.1663(5) 1.0495(4) 0.0484(4) 0.089(3) Uani 1 1 d .
H13A H 0.1177 1.0934 0.0519 0.107 Uiso 1 1 calc R
H13B H 0.1390 0.9961 0.0477 0.107 Uiso 1 1 calc R
H13C H 0.2095 1.0706 0.0075 0.107 Uiso 1 1 calc R
O5 O 0.3185(2) 1.1530(2) 0.05573(15) 0.0328(8) Uani 1 1 d .
C14 C 0.3982(5) 1.1079(4) 0.0347(3) 0.071(2) Uani 1 1 d .
H14A H 0.4336 1.0862 0.0712 0.085 Uiso 1 1 calc R
H14B H 0.4360 1.1470 -0.0025 0.085 Uiso 1 1 calc R
H14C H 0.3803 1.0591 0.0207 0.085 Uiso 1 1 calc R
O6 O 0.1938(2) 1.1751(2) 0.12367(17) 0.0437(9) Uani 1 1 d .
C15 C 0.1164(4) 1.1513(4) 0.1746(4) 0.089(3) Uani 1 1 d .
H15A H 0.0806 1.1087 0.1648 0.107 Uiso 1 1 calc R
H15B H 0.0776 1.2027 0.1768 0.107 Uiso 1 1 calc R
H15C H 0.1380 1.1262 0.2171 0.107 Uiso 1 1 calc R
Ca2 Ca 0.23122(6) 1.28167(5) 0.01841(4) 0.0247(2) Uani 1 1 d .
B3 B 0.3260(4) 1.4893(4) -0.0127(3) 0.0393(14) Uani 1 1 d .
N7 N 0.2637(3) 1.3704(3) 0.0880(2) 0.0365(10) Uani 1 1 d .
N8 N 0.2931(3) 1.4520(3) 0.0614(2) 0.0374(10) Uani 1 1 d .
C16 C 0.2351(4) 1.3626(4) 0.1520(3) 0.0446(13) Uani 1 1 d .
H16 H 0.2119 1.3111 0.1830 0.054 Uiso 1 1 calc R
C17 C 0.2438(4) 1.4395(4) 0.1675(3) 0.0541(16) Uani 1 1 d .
H17 H 0.2273 1.4518 0.2091 0.065 Uiso 1 1 calc R
C18 C 0.2819(3) 1.4938(4) 0.1085(3) 0.0483(15) Uani 1 1 d .
H18 H 0.2978 1.5520 0.1020 0.058 Uiso 1 1 calc R
N9 N 0.3790(2) 1.3487(2) -0.04229(19) 0.0311(9) Uani 1 1 d .
N10 N 0.3992(3) 1.4295(2) -0.0402(2) 0.0321(9) Uani 1 1 d .
C19 C 0.4510(3) 1.3231(3) -0.0805(2) 0.0337(11) Uani 1 1 d .
H19 H 0.4560 1.2690 -0.0908 0.040 Uiso 1 1 calc R
C20 C 0.5178(3) 1.3867(3) -0.1032(2) 0.0352(11) Uani 1 1 d .
H20 H 0.5750 1.3847 -0.1310 0.042 Uiso 1 1 calc R
C21 C 0.4821(3) 1.4524(3) -0.0765(3) 0.0379(12) Uani 1 1 d .
H21 H 0.5111 1.5055 -0.0826 0.045 Uiso 1 1 calc R
N11 N 0.1899(3) 1.4334(2) -0.0436(2) 0.0345(9) Uani 1 1 d .
N12 N 0.2452(3) 1.5009(2) -0.0518(2) 0.0378(10) Uani 1 1 d .
C22 C 0.1318(3) 1.4608(3) -0.0874(2) 0.0363(12) Uani 1 1 d .
H22 H 0.0847 1.4271 -0.0927 0.044 Uiso 1 1 calc R
C23 C 0.1500(4) 1.5460(3) -0.1244(2) 0.0438(14) Uani 1 1 d .
H23 H 0.1192 1.5804 -0.1588 0.053 Uiso 1 1 calc R
C24 C 0.2217(4) 1.5687(3) -0.1000(3) 0.0467(14) Uani 1 1 d .
H24 H 0.2501 1.6233 -0.1146 0.056 Uiso 1 1 calc R
O7 O 0.2121(2) 1.24438(19) -0.07977(14) 0.0280(7) Uani 1 1 d .
C25 C 0.2401(3) 1.2965(3) -0.1457(2) 0.0364(12) Uani 1 1 d .
H25A H 0.1934 1.3421 -0.1577 0.044 Uiso 1 1 calc R
H25B H 0.2471 1.2603 -0.1764 0.044 Uiso 1 1 calc R
H25C H 0.2989 1.3230 -0.1482 0.044 Uiso 1 1 calc R
O8 O 0.0674(2) 1.2821(2) 0.03053(15) 0.0317(7) Uani 1 1 d .
C26 C 0.0165(3) 1.3382(3) 0.0654(3) 0.0391(12) Uani 1 1 d .
H26A H 0.0455 1.3382 0.1036 0.047 Uiso 1 1 calc R
H26B H -0.0466 1.3181 0.0807 0.047 Uiso 1 1 calc R
H26C H 0.0154 1.3971 0.0361 0.047 Uiso 1 1 calc R
H1B1 H 0.440(3) 0.738(2) 0.3358(19) 0.016(10) Uiso 1 1 d .
H1B3 H 0.356(4) 1.554(4) -0.022(3) 0.066(18) Uiso 1 1 d .
Ca3 Ca 0.57425(6) 0.25783(6) 0.32382(4) 0.0266(2) Uani 1 1 d .
B4 B 0.6735(4) 0.1521(4) 0.2010(3) 0.0323(12) Uani 1 1 d .
N13 N 0.5857(3) 0.1047(2) 0.31772(19) 0.0321(9) Uani 1 1 d .
N14 N 0.6259(3) 0.0844(2) 0.26155(19) 0.0306(9) Uani 1 1 d .
C27 C 0.5428(3) 0.0335(3) 0.3549(3) 0.0370(12) Uani 1 1 d .
H27 H 0.5076 0.0291 0.3972 0.044 Uiso 1 1 calc R
C28 C 0.5556(3) -0.0330(3) 0.3250(3) 0.0439(13) Uani 1 1 d .
H28 H 0.5329 -0.0900 0.3418 0.053 Uiso 1 1 calc R
C29 C 0.6080(3) 0.0017(3) 0.2659(3) 0.0406(12) Uani 1 1 d .
H29 H 0.6288 -0.0276 0.2329 0.049 Uiso 1 1 calc R
N15 N 0.7318(3) 0.2450(3) 0.26349(18) 0.0325(9) Uani 1 1 d .
N16 N 0.7506(3) 0.1949(2) 0.22020(18) 0.0315(9) Uani 1 1 d .
C30 C 0.8123(3) 0.2730(3) 0.2680(2) 0.0351(11) Uani 1 1 d .
H30 H 0.8201 0.3099 0.2944 0.042 Uiso 1 1 calc R
C31 C 0.8838(3) 0.2413(3) 0.2288(2) 0.0380(12) Uani 1 1 d .
H31 H 0.9477 0.2513 0.2237 0.046 Uiso 1 1 calc R
C32 C 0.8417(3) 0.1930(3) 0.1997(2) 0.0368(12) Uani 1 1 d .
H32 H 0.8720 0.1625 0.1696 0.044 Uiso 1 1 calc R
N17 N 0.5469(3) 0.2659(2) 0.20833(18) 0.0317(9) Uani 1 1 d .
N18 N 0.6021(3) 0.2195(3) 0.17185(18) 0.0317(9) Uani 1 1 d .
C33 C 0.4888(3) 0.3111(3) 0.1687(3) 0.0369(12) Uani 1 1 d .
H33 H 0.4415 0.3492 0.1814 0.044 Uiso 1 1 calc R
C34 C 0.5058(4) 0.2957(3) 0.1068(3) 0.0448(13) Uani 1 1 d .
H34 H 0.4750 0.3201 0.0700 0.054 Uiso 1 1 calc R
C35 C 0.5780(4) 0.2367(3) 0.1118(2) 0.0417(13) Uani 1 1 d .
H35 H 0.6065 0.2119 0.0777 0.050 Uiso 1 1 calc R
O9 O 0.6650(2) 0.26689(19) 0.40485(15) 0.0309(7) Uani 1 1 d .
C36 C 0.7297(4) 0.2037(4) 0.4314(3) 0.0448(13) Uani 1 1 d .
H36A H 0.7121 0.1467 0.4299 0.054 Uiso 1 1 calc R
H36B H 0.7311 0.2031 0.4773 0.054 Uiso 1 1 calc R
H36C H 0.7908 0.2173 0.4054 0.054 Uiso 1 1 calc R
O10 O 0.6090(2) 0.40744(19) 0.29390(15) 0.0351(8) Uani 1 1 d .
C37 C 0.5963(4) 0.4711(3) 0.2350(3) 0.0532(15) Uani 1 1 d .
H37A H 0.6563 0.4873 0.2081 0.064 Uiso 1 1 calc R
H37B H 0.5650 0.5222 0.2458 0.064 Uiso 1 1 calc R
H37C H 0.5588 0.4479 0.2102 0.064 Uiso 1 1 calc R
B5 B 0.3892(4) 0.2536(3) 0.4129(3) 0.0306(12) Uani 1 1 d .
O11 O 0.4706(2) 0.1958(2) 0.42290(15) 0.0347(8) Uani 1 1 d .
C38 C 0.4711(4) 0.1404(4) 0.4872(3) 0.0556(17) Uani 1 1 d .
H38A H 0.4634 0.1750 0.5191 0.067 Uiso 1 1 calc R
H38B H 0.5297 0.1079 0.4891 0.067 Uiso 1 1 calc R
H38C H 0.4205 0.1001 0.4981 0.067 Uiso 1 1 calc R
O12 O 0.4196(2) 0.3044(2) 0.34543(18) 0.0483(10) Uani 1 1 d .
C39 C 0.3579(5) 0.3696(5) 0.3176(4) 0.100(3) Uani 1 1 d .
H39A H 0.3102 0.3437 0.3027 0.120 Uiso 1 1 calc R
H39B H 0.3913 0.4117 0.2800 0.120 Uiso 1 1 calc R
H39C H 0.3292 0.3988 0.3509 0.120 Uiso 1 1 calc R
O13 O 0.3037(2) 0.2093(2) 0.42344(16) 0.0349(8) Uani 1 1 d .
C40 C 0.2991(4) 0.1458(4) 0.3898(4) 0.0653(19) Uani 1 1 d .
H40A H 0.3085 0.1729 0.3421 0.078 Uiso 1 1 calc R
H40B H 0.2385 0.1195 0.4032 0.078 Uiso 1 1 calc R
H40C H 0.3470 0.1012 0.4007 0.078 Uiso 1 1 calc R
O14 O 0.3662(2) 0.3037(2) 0.46025(19) 0.0505(10) Uani 1 1 d .
C41 C 0.4339(5) 0.3616(6) 0.4622(5) 0.105(3) Uani 1 1 d .
H41A H 0.4891 0.3286 0.4756 0.126 Uiso 1 1 calc R
H41B H 0.4095 0.3944 0.4940 0.126 Uiso 1 1 calc R
H41C H 0.4496 0.4017 0.4183 0.126 Uiso 1 1 calc R
Ca4 Ca 0.21072(6) 0.26711(6) 0.50575(4) 0.0272(2) Uani 1 1 d .
B6 B 0.0076(5) 0.1426(5) 0.5527(4) 0.0505(17) Uani 1 1 d .
N19 N 0.0929(3) 0.2373(3) 0.4425(2) 0.0503(12) Uani 1 1 d .
N20 N 0.0273(3) 0.1754(3) 0.4777(3) 0.0541(13) Uani 1 1 d .
C42 C 0.0885(4) 0.2506(5) 0.3805(3) 0.0628(18) Uani 1 1 d .
H42 H 0.1274 0.2880 0.3456 0.075 Uiso 1 1 calc R
C43 C 0.0186(4) 0.2025(5) 0.3719(3) 0.0651(19) Uani 1 1 d .
H43 H -0.0007 0.2034 0.3313 0.078 Uiso 1 1 calc R
C44 C -0.0167(5) 0.1536(5) 0.4339(4) 0.0687(19) Uani 1 1 d .
H44 H -0.0634 0.1121 0.4441 0.082 Uiso 1 1 calc R
N21 N 0.1754(3) 0.1147(3) 0.5657(2) 0.0411(11) Uani 1 1 d .
N22 N 0.0874(3) 0.0862(3) 0.5796(3) 0.0490(12) Uani 1 1 d .
C45 C 0.2236(4) 0.0510(3) 0.6017(3) 0.0460(14) Uani 1 1 d .
H45 H 0.2878 0.0527 0.6018 0.055 Uiso 1 1 calc R
C46 C 0.1694(5) -0.0178(4) 0.6389(3) 0.0607(18) Uani 1 1 d .
H46 H 0.1876 -0.0702 0.6680 0.073 Uiso 1 1 calc R
C47 C 0.0855(5) 0.0072(4) 0.6240(3) 0.0565(16) Uani 1 1 d .
H47 H 0.0318 -0.0258 0.6420 0.068 Uiso 1 1 calc R
N23 N 0.0550(3) 0.2771(3) 0.5735(2) 0.0353(9) Uani 1 1 d .
N24 N -0.0121(3) 0.2207(3) 0.5795(2) 0.0437(11) Uani 1 1 d .
C48 C 0.0157(3) 0.3343(3) 0.6052(2) 0.0369(12) Uani 1 1 d .
H48 H 0.0461 0.3820 0.6095 0.044 Uiso 1 1 calc R
C49 C -0.0758(3) 0.3149(3) 0.6312(2) 0.0429(14) Uani 1 1 d .
H49 H -0.1184 0.3449 0.6562 0.051 Uiso 1 1 calc R
C50 C -0.0906(3) 0.2433(3) 0.6127(3) 0.0456(14) Uani 1 1 d .
H50 H -0.1471 0.2142 0.6218 0.055 Uiso 1 1 calc R
O15 O 0.1932(2) 0.4194(2) 0.48167(17) 0.0409(9) Uani 1 1 d .
C51 C 0.1422(5) 0.4697(4) 0.4359(3) 0.0687(19) Uani 1 1 d .
H51A H 0.1087 0.4324 0.4189 0.082 Uiso 1 1 calc R
H51B H 0.1833 0.5064 0.3994 0.082 Uiso 1 1 calc R
H51C H 0.0983 0.5062 0.4569 0.082 Uiso 1 1 calc R
O16 O 0.2600(2) 0.2854(2) 0.60170(15) 0.0333(8) Uani 1 1 d .
C52 C 0.2324(4) 0.2378(3) 0.6681(2) 0.0449(13) Uani 1 1 d .
H52A H 0.1744 0.2094 0.6717 0.054 Uiso 1 1 calc R
H52B H 0.2239 0.2771 0.6965 0.054 Uiso 1 1 calc R
H52C H 0.2799 0.1939 0.6820 0.054 Uiso 1 1 calc R
H1B4 H 0.702(3) 0.121(3) 0.168(2) 0.026(12) Uiso 1 1 d .
H1B6 H -0.052(5) 0.100(4) 0.562(3) 0.09(2) Uiso 1 1 d .
B7 B -0.0340(4) 1.2210(3) -0.0890(3) 0.0301(12) Uani 1 1 d .
O17 O 0.0556(2) 1.1775(2) -0.07983(16) 0.0327(7) Uani 1 1 d .
C53 C 0.0708(4) 1.0985(4) -0.0967(3) 0.0515(15) Uani 1 1 d .
H53A H 0.0298 1.0550 -0.0660 0.062 Uiso 1 1 calc R
H53B H 0.1349 1.0790 -0.0943 0.062 Uiso 1 1 calc R
H53C H 0.0583 1.1065 -0.1418 0.062 Uiso 1 1 calc R
O18 O -0.0269(2) 1.29953(19) -0.06866(16) 0.0320(7) Uani 1 1 d .
C54 C -0.1053(3) 1.3564(3) -0.0718(3) 0.0434(13) Uani 1 1 d .
H54A H -0.1207 1.3723 -0.1166 0.052 Uiso 1 1 calc R
H54B H -0.0918 1.4086 -0.0603 0.052 Uiso 1 1 calc R
H54C H -0.1575 1.3274 -0.0406 0.052 Uiso 1 1 calc R
O19 O -0.1103(2) 1.1671(2) -0.05069(15) 0.0328(8) Uani 1 1 d .
C55 C -0.1143(4) 1.1443(4) 0.0191(2) 0.0456(14) Uani 1 1 d .
H55A H -0.0559 1.1162 0.0308 0.055 Uiso 1 1 calc R
H55B H -0.1646 1.1044 0.0400 0.055 Uiso 1 1 calc R
H55C H -0.1250 1.1965 0.0347 0.055 Uiso 1 1 calc R
O20 O -0.0526(2) 1.2388(2) -0.15690(15) 0.0321(7) Uani 1 1 d .
C56 C 0.0090(4) 1.2950(4) -0.2060(3) 0.0479(14) Uani 1 1 d .
H56A H 0.0119 1.3493 -0.1942 0.057 Uiso 1 1 calc R
H56B H -0.0127 1.3070 -0.2487 0.057 Uiso 1 1 calc R
H56C H 0.0704 1.2674 -0.2090 0.057 Uiso 1 1 calc R
B8 B 0.2686(4) 0.5200(3) 0.5953(3) 0.0291(12) Uani 1 1 d .
O21 O 0.1833(3) 0.5113(3) 0.5708(2) 0.0536(10) Uani 1 1 d .
C57 C 0.1236(4) 0.5875(5) 0.5648(3) 0.073(2) Uani 1 1 d .
H57A H 0.0989 0.5938 0.6089 0.087 Uiso 1 1 calc R
H57B H 0.0728 0.5817 0.5421 0.087 Uiso 1 1 calc R
H57C H 0.1588 0.6387 0.5394 0.087 Uiso 1 1 calc R
O22 O 0.3164(3) 0.4365(2) 0.5963(2) 0.0536(10) Uani 1 1 d .
C58 C 0.4055(4) 0.4293(4) 0.6197(3) 0.0634(18) Uani 1 1 d .
H58A H 0.4453 0.4754 0.5909 0.076 Uiso 1 1 calc R
H58B H 0.4347 0.3729 0.6188 0.076 Uiso 1 1 calc R
H58C H 0.3961 0.4347 0.6650 0.076 Uiso 1 1 calc R
O23 O 0.3222(3) 0.5942(2) 0.55549(19) 0.0531(10) Uani 1 1 d .
C59 C 0.3449(4) 0.5988(4) 0.4860(3) 0.0552(16) Uani 1 1 d .
H59A H 0.3751 0.5444 0.4808 0.066 Uiso 1 1 calc R
H59B H 0.3866 0.6467 0.4642 0.066 Uiso 1 1 calc R
H59C H 0.2886 0.6085 0.4660 0.066 Uiso 1 1 calc R
O24 O 0.2510(3) 0.5373(3) 0.66109(19) 0.0556(10) Uani 1 1 d .
C60 C 0.1930(5) 0.4711(5) 0.7096(3) 0.079(2) Uani 1 1 d .
H60A H 0.1336 0.4709 0.6948 0.095 Uiso 1 1 calc R
H60B H 0.1831 0.4842 0.7525 0.095 Uiso 1 1 calc R
H60C H 0.2236 0.4142 0.7138 0.095 Uiso 1 1 calc R

loop_
_atom_site_aniso_label
_atom_site_aniso_U_11
_atom_site_aniso_U_22
_atom_site_aniso_U_33
_atom_site_aniso_U_23
_atom_site_aniso_U_13
_atom_site_aniso_U_12
Ca1 0.0212(5) 0.0252(5) 0.0243(5) -0.0033(4) -0.0091(4) 0.0015(3)
B1 0.027(3) 0.029(3) 0.028(3) -0.001(2) -0.012(2) 0.004(2)
N1 0.026(2) 0.027(2) 0.028(2) -0.0020(16) -0.0104(16) 0.0052(15)
N2 0.027(2) 0.032(2) 0.027(2) -0.0038(16) -0.0122(16) 0.0026(16)
C1 0.032(3) 0.025(2) 0.029(2) -0.0025(19) -0.009(2) 0.0015(19)
C2 0.042(3) 0.038(3) 0.026(3) -0.011(2) -0.007(2) -0.003(2)
C3 0.032(3) 0.045(3) 0.027(3) -0.008(2) -0.013(2) -0.001(2)
N3 0.027(2) 0.029(2) 0.031(2) -0.0040(17) -0.0080(17) 0.0022(16)
N4 0.021(2) 0.030(2) 0.032(2) -0.0087(17) -0.0122(16) 0.0057(15)
C4 0.026(2) 0.033(3) 0.034(3) -0.011(2) -0.001(2) 0.0009(19)
C5 0.020(2) 0.038(3) 0.047(3) -0.017(2) -0.006(2) 0.0020(19)
C6 0.023(2) 0.039(3) 0.037(3) -0.013(2) -0.011(2) 0.003(2)
N5 0.028(2) 0.032(2) 0.030(2) -0.0034(17) -0.0128(17) 0.0003(16)
N6 0.028(2) 0.0242(19) 0.032(2) -0.0007(16) -0.0118(17) 0.0035(15)
C7 0.025(2) 0.036(3) 0.034(3) -0.011(2) -0.010(2) 0.0025(19)
C8 0.039(3) 0.026(2) 0.041(3) -0.008(2) -0.004(2) -0.003(2)
C9 0.034(3) 0.030(3) 0.037(3) -0.004(2) -0.013(2) 0.006(2)
O1 0.0217(17) 0.0433(19) 0.0363(19) -0.0119(15) -0.0028(14) -0.0006(14)
C10 0.031(3) 0.047(3) 0.052(3) -0.012(3) -0.009(2) 0.006(2)
O2 0.0288(18) 0.050(2) 0.0304(18) -0.0162(15) -0.0087(14) 0.0065(15)
C11 0.030(3) 0.083(4) 0.062(4) -0.046(3) -0.006(3) 0.000(3)
B2 0.028(3) 0.028(3) 0.027(3) 0.000(2) -0.012(2) 0.005(2)
O3 0.0341(18) 0.0278(17) 0.0306(17) -0.0035(14) -0.0144(14) -0.0010(13)
C12 0.077(4) 0.036(3) 0.051(3) -0.003(3) -0.037(3) -0.010(3)
O4 0.070(3) 0.0297(19) 0.060(2) 0.0069(17) -0.053(2) -0.0066(17)
C13 0.126(6) 0.039(3) 0.114(6) 0.019(4) -0.107(5) -0.023(4)
O5 0.0346(18) 0.0310(17) 0.0260(17) -0.0017(14) 0.0000(14) 0.0078(14)
C14 0.072(4) 0.048(4) 0.061(4) 0.011(3) 0.021(3) 0.035(3)
O6 0.0309(19) 0.0352(19) 0.049(2) 0.0055(16) 0.0055(16) 0.0133(15)
C15 0.051(4) 0.069(4) 0.092(5) 0.031(4) 0.041(4) 0.028(3)
Ca2 0.0229(5) 0.0239(4) 0.0269(5) -0.0038(4) -0.0093(4) 0.0019(3)
B3 0.031(3) 0.030(3) 0.059(4) -0.014(3) -0.006(3) -0.004(2)
N7 0.037(2) 0.036(2) 0.040(2) -0.0126(19) -0.0121(19) -0.0001(18)
N8 0.031(2) 0.033(2) 0.056(3) -0.023(2) -0.013(2) 0.0041(17)
C16 0.048(3) 0.053(3) 0.037(3) -0.019(3) -0.014(3) 0.013(3)
C17 0.050(4) 0.070(4) 0.056(4) -0.036(3) -0.022(3) 0.020(3)
C18 0.029(3) 0.049(3) 0.080(4) -0.035(3) -0.022(3) 0.009(2)
N9 0.025(2) 0.029(2) 0.040(2) -0.0061(18) -0.0120(18) 0.0018(16)
N10 0.027(2) 0.0216(19) 0.046(2) -0.0049(17) -0.0089(18) 0.0015(16)
C19 0.026(3) 0.035(3) 0.043(3) -0.013(2) -0.009(2) 0.004(2)
C20 0.026(3) 0.042(3) 0.039(3) -0.012(2) -0.004(2) -0.004(2)
C21 0.024(3) 0.033(3) 0.051(3) -0.001(2) -0.004(2) -0.006(2)
N11 0.028(2) 0.031(2) 0.041(2) -0.0024(18) -0.0110(18) 0.0014(17)
N12 0.035(2) 0.022(2) 0.051(3) -0.0033(19) -0.006(2) 0.0043(17)
C22 0.031(3) 0.042(3) 0.031(3) -0.006(2) -0.008(2) 0.013(2)
C23 0.057(4) 0.035(3) 0.033(3) -0.002(2) -0.010(3) 0.023(2)
C24 0.051(3) 0.028(3) 0.048(3) 0.003(2) 0.005(3) 0.008(2)
O7 0.0282(17) 0.0326(17) 0.0233(16) -0.0054(13) -0.0096(13) 0.0035(13)
C25 0.027(3) 0.046(3) 0.031(3) -0.002(2) -0.007(2) 0.005(2)
O8 0.0226(16) 0.0358(18) 0.0399(19) -0.0138(15) -0.0097(14) 0.0046(13)
C26 0.035(3) 0.044(3) 0.039(3) -0.016(2) -0.005(2) 0.009(2)
Ca3 0.0279(5) 0.0271(5) 0.0249(5) -0.0077(4) -0.0037(4) 0.0006(4)
B4 0.037(3) 0.036(3) 0.026(3) -0.015(2) -0.004(2) 0.004(2)
N13 0.031(2) 0.028(2) 0.037(2) -0.0098(18) -0.0031(18) 0.0028(16)
N14 0.033(2) 0.026(2) 0.036(2) -0.0134(17) -0.0069(18) 0.0021(16)
C27 0.028(3) 0.035(3) 0.043(3) -0.004(2) -0.002(2) 0.000(2)
C28 0.036(3) 0.030(3) 0.064(4) -0.008(3) -0.011(3) -0.006(2)
C29 0.036(3) 0.036(3) 0.059(4) -0.022(3) -0.016(3) 0.000(2)
N15 0.035(2) 0.037(2) 0.028(2) -0.0114(18) -0.0028(18) -0.0014(17)
N16 0.032(2) 0.033(2) 0.027(2) -0.0078(17) -0.0026(17) 0.0023(17)
C30 0.034(3) 0.039(3) 0.030(3) -0.002(2) -0.007(2) -0.009(2)
C31 0.024(3) 0.052(3) 0.031(3) -0.001(2) -0.003(2) 0.000(2)
C32 0.032(3) 0.041(3) 0.033(3) -0.007(2) 0.002(2) 0.009(2)
N17 0.035(2) 0.032(2) 0.028(2) -0.0055(17) -0.0102(18) 0.0066(17)
N18 0.034(2) 0.038(2) 0.023(2) -0.0072(17) -0.0038(17) -0.0030(17)
C33 0.035(3) 0.029(3) 0.046(3) -0.005(2) -0.016(2) 0.000(2)
C34 0.052(3) 0.043(3) 0.040(3) -0.003(2) -0.023(3) -0.009(3)
C35 0.050(3) 0.048(3) 0.031(3) -0.012(2) -0.009(2) -0.014(3)
O9 0.0327(18) 0.0304(17) 0.0300(17) -0.0079(14) -0.0078(14) 0.0022(13)
C36 0.052(3) 0.048(3) 0.032(3) -0.005(2) -0.012(2) 0.014(3)
O10 0.046(2) 0.0257(17) 0.0308(18) -0.0030(14) -0.0073(15) 0.0001(14)
C37 0.084(4) 0.035(3) 0.041(3) 0.000(2) -0.025(3) -0.005(3)
B5 0.029(3) 0.033(3) 0.030(3) -0.012(2) 0.001(2) 0.001(2)
O11 0.0311(18) 0.0412(19) 0.0295(18) -0.0048(15) -0.0053(14) -0.0020(14)
C38 0.035(3) 0.082(4) 0.036(3) 0.004(3) -0.005(2) 0.009(3)
O12 0.039(2) 0.043(2) 0.045(2) 0.0037(17) 0.0061(17) 0.0207(16)
C39 0.088(5) 0.092(6) 0.068(5) 0.031(4) 0.020(4) 0.058(5)
O13 0.0313(18) 0.0373(18) 0.045(2) -0.0239(16) -0.0093(15) 0.0022(14)
C40 0.037(3) 0.087(5) 0.099(5) -0.069(4) -0.013(3) 0.003(3)
O14 0.034(2) 0.061(2) 0.068(3) -0.042(2) 0.0103(18) -0.0162(17)
C41 0.051(4) 0.144(7) 0.156(8) -0.127(7) 0.053(5) -0.054(5)
Ca4 0.0233(5) 0.0301(5) 0.0304(5) -0.0107(4) -0.0065(4) 0.0005(4)
B6 0.041(4) 0.054(4) 0.062(5) -0.025(4) -0.004(3) -0.006(3)
N19 0.045(3) 0.067(3) 0.049(3) -0.032(3) -0.015(2) 0.013(2)
N20 0.028(2) 0.065(3) 0.083(4) -0.034(3) -0.024(2) 0.001(2)
C42 0.055(4) 0.085(5) 0.054(4) -0.025(3) -0.023(3) 0.022(3)
C43 0.051(4) 0.090(5) 0.063(4) -0.017(4) -0.039(3) -0.008(3)
C44 0.054(4) 0.093(5) 0.073(5) -0.037(4) -0.026(4) 0.002(4)
N21 0.025(2) 0.034(2) 0.062(3) -0.013(2) -0.001(2) -0.0009(17)
N22 0.035(3) 0.032(2) 0.076(3) -0.014(2) 0.001(2) -0.0035(19)
C45 0.046(3) 0.034(3) 0.051(3) -0.005(3) -0.002(3) 0.008(2)
C46 0.061(4) 0.037(3) 0.071(4) -0.010(3) 0.014(3) 0.003(3)
C47 0.066(4) 0.035(3) 0.065(4) -0.014(3) 0.008(3) -0.017(3)
N23 0.028(2) 0.035(2) 0.045(2) -0.0148(19) -0.0033(19) -0.0027(17)
N24 0.024(2) 0.043(3) 0.067(3) -0.022(2) -0.002(2) -0.0031(18)
C48 0.040(3) 0.035(3) 0.033(3) -0.006(2) -0.004(2) 0.004(2)
C49 0.036(3) 0.043(3) 0.035(3) 0.002(2) 0.004(2) 0.021(2)
C50 0.025(3) 0.037(3) 0.064(4) -0.005(3) 0.007(3) 0.007(2)
O15 0.051(2) 0.0313(18) 0.042(2) -0.0055(15) -0.0213(17) 0.0048(15)
C51 0.092(5) 0.055(4) 0.061(4) -0.010(3) -0.038(4) 0.027(4)
O16 0.0332(18) 0.0384(19) 0.0288(18) -0.0072(15) -0.0086(14) -0.0035(14)
C52 0.060(4) 0.040(3) 0.036(3) -0.007(2) -0.018(3) 0.000(3)
B7 0.028(3) 0.033(3) 0.030(3) -0.006(2) -0.012(2) -0.003(2)
O17 0.0282(17) 0.0312(17) 0.0434(19) -0.0120(15) -0.0184(15) 0.0053(13)
C53 0.045(3) 0.048(3) 0.075(4) -0.029(3) -0.031(3) 0.013(3)
O18 0.0289(17) 0.0287(17) 0.0432(19) -0.0108(14) -0.0203(15) 0.0067(13)
C54 0.037(3) 0.040(3) 0.056(3) -0.014(3) -0.019(3) 0.012(2)
O19 0.0295(18) 0.0411(19) 0.0280(18) -0.0039(14) -0.0122(14) -0.0053(14)
C55 0.046(3) 0.057(3) 0.035(3) -0.006(3) -0.019(2) -0.008(3)
O20 0.0253(17) 0.0390(19) 0.0316(18) -0.0040(14) -0.0125(14) -0.0005(14)
C56 0.036(3) 0.062(4) 0.040(3) -0.003(3) -0.009(2) -0.006(3)
B8 0.035(3) 0.027(3) 0.028(3) -0.010(2) -0.004(2) -0.006(2)
O21 0.045(2) 0.056(2) 0.059(3) -0.015(2) -0.0083(19) 0.0040(19)
C57 0.045(4) 0.092(5) 0.072(5) -0.013(4) -0.012(3) 0.037(4)
O22 0.050(2) 0.049(2) 0.063(3) -0.015(2) -0.018(2) 0.0062(18)
C58 0.046(4) 0.068(4) 0.091(5) -0.035(4) -0.039(3) 0.024(3)
O23 0.059(3) 0.052(2) 0.048(2) -0.0147(19) -0.0062(19) -0.0007(19)
C59 0.068(4) 0.062(4) 0.030(3) -0.007(3) 0.007(3) -0.019(3)
O24 0.064(3) 0.053(2) 0.047(2) -0.0095(19) -0.005(2) -0.006(2)
C60 0.079(5) 0.094(6) 0.040(4) 0.009(4) 0.016(3) -0.014(4)

loop_
_atom_type_symbol
_atom_type_description
_atom_type_scat_dispersion_real
_atom_type_scat_dispersion_imag
_atom_type_scat_source
C C 0.0033 0.0016 'International Tables Vol C Tables 4.2.6.8 and 6.1.1.4'
H H 0.0000 0.0000 'International Tables Vol C Tables 4.2.6.8 and 6.1.1.4'
N N 0.0061 0.0033 'International Tables Vol C Tables 4.2.6.8 and 6.1.1.4'
B B 0.0013 0.0007 'International Tables Vol C Tables 4.2.6.8 and 6.1.1.4'
Ca Ca 0.2262 0.3064 'International Tables Vol C Tables 4.2.6.8 and 6.1.1.4'
O O 0.0106 0.0060 'International Tables Vol C Tables 4.2.6.8 and 6.1.1.4'

loop_
_geom_angle_atom_site_label_1
_geom_angle_atom_site_label_2
_geom_angle_atom_site_label_3
_geom_angle
O4 Ca1 O1 82.81(12)
O4 Ca1 O2 78.14(13)
O1 Ca1 O2 84.44(11)
O4 Ca1 O3 55.35(11)
O1 Ca1 O3 115.68(11)
O2 Ca1 O3 123.42(11)
O4 Ca1 N1 127.12(13)
O1 Ca1 N1 94.73(12)
O2 Ca1 N1 154.53(12)
O3 Ca1 N1 79.85(11)
O4 Ca1 N3 119.97(13)
O1 Ca1 N3 156.37(12)
O2 Ca1 N3 93.77(12)
O3 Ca1 N3 84.93(11)
N1 Ca1 N3 76.89(12)
O4 Ca1 N5 152.76(12)
O1 Ca1 N5 81.86(12)
O2 Ca1 N5 78.07(12)
O3 Ca1 N5 151.76(11)
N1 Ca1 N5 76.61(12)
N3 Ca1 N5 74.74(12)
O4 Ca1 B2 27.33(13)
O1 Ca1 B2 100.88(13)
O2 Ca1 B2 100.16(13)
O3 Ca1 B2 28.09(12)
N1 Ca1 B2 104.98(14)
N3 Ca1 B2 102.62(13)
N5 Ca1 B2 176.63(14)
N6 B1 N2 111.0(4)
N6 B1 N4 108.2(4)
N2 B1 N4 110.9(4)
C1 N1 N2 105.7(3)
C1 N1 Ca1 132.7(3)
N2 N1 Ca1 121.4(3)
C3 N2 N1 109.7(4)
C3 N2 B1 127.3(4)
N1 N2 B1 122.9(4)
N1 C1 C2 111.0(4)
C3 C2 C1 105.2(4)
N2 C3 C2 108.3(4)
C4 N3 N4 105.6(3)
C4 N3 Ca1 133.3(3)
N4 N3 Ca1 120.6(3)
C6 N4 N3 109.6(4)
C6 N4 B1 127.3(4)
N3 N4 B1 123.0(3)
N3 C4 C5 111.6(4)
C6 C5 C4 104.1(4)
N4 C6 C5 109.1(4)
C7 N5 N6 105.6(4)
C7 N5 Ca1 133.3(3)
N6 N5 Ca1 121.1(3)
C9 N6 N5 109.4(4)
C9 N6 B1 129.0(4)
N5 N6 B1 121.5(3)
N5 C7 C8 112.1(4)
C9 C8 C7 104.5(4)
N6 C9 C8 108.4(4)
C10 O1 Ca1 130.5(3)
C11 O2 Ca1 127.3(3)
O4 B2 O6 114.8(4)
O4 B2 O5 114.3(4)
O6 B2 O5 99.3(3)
O4 B2 O3 98.9(3)
O6 B2 O3 115.5(4)
O5 B2 O3 114.9(4)
O4 B2 Ca2 117.6(3)
O6 B2 Ca2 51.7(2)
O5 B2 Ca2 49.80(19)
O3 B2 Ca2 143.4(3)
O4 B2 Ca1 48.39(19)
O6 B2 Ca1 133.9(3)
O5 B2 Ca1 126.8(3)
O3 B2 Ca1 50.7(2)
Ca2 B2 Ca1 165.2(2)
C12 O3 B2 118.9(4)
C12 O3 Ca1 139.7(3)
B2 O3 Ca1 101.2(3)
C13 O4 B2 117.0(4)
C13 O4 Ca1 138.0(3)
B2 O4 Ca1 104.3(2)
C14 O5 B2 116.6(4)
C14 O5 Ca2 140.3(3)
B2 O5 Ca2 102.1(2)
C15 O6 B2 116.0(4)
C15 O6 Ca2 138.5(3)
B2 O6 Ca2 100.3(3)
O5 Ca2 O8 121.73(11)
O5 Ca2 O7 92.18(11)
O8 Ca2 O7 79.73(11)
O5 Ca2 O6 55.05(10)
O8 Ca2 O6 78.56(11)
O7 Ca2 O6 118.26(12)
O5 Ca2 N7 102.51(13)
O8 Ca2 N7 104.64(12)
O7 Ca2 N7 158.75(12)
O6 Ca2 N7 82.92(14)
O5 Ca2 N9 86.96(12)
O8 Ca2 N9 148.80(12)
O7 Ca2 N9 87.83(12)
O6 Ca2 N9 132.05(12)
N7 Ca2 N9 77.83(14)
O5 Ca2 N11 160.88(12)
O8 Ca2 N11 76.42(12)
O7 Ca2 N11 84.98(12)
O6 Ca2 N11 141.79(13)
N7 Ca2 N11 76.09(14)
N9 Ca2 N11 74.06(12)
O5 Ca2 B2 28.05(12)
O8 Ca2 B2 97.32(13)
O7 Ca2 B2 102.05(13)
O6 Ca2 B2 27.97(13)
N7 Ca2 B2 98.03(14)
N9 Ca2 B2 113.30(13)
N11 Ca2 B2 169.75(14)
N8 B3 N12 110.7(4)
N8 B3 N10 111.7(4)
N12 B3 N10 107.8(5)
C16 N7 N8 106.3(4)
C16 N7 Ca2 130.0(4)
N8 N7 Ca2 121.3(3)
C18 N8 N7 109.3(5)
C18 N8 B3 127.6(5)
N7 N8 B3 122.9(4)
N7 C16 C17 111.2(5)
C18 C17 C16 103.5(5)
N8 C18 C17 109.6(5)
C19 N9 N10 105.8(4)
C19 N9 Ca2 134.0(3)
N10 N9 Ca2 120.2(3)
C21 N10 N9 109.7(4)
C21 N10 B3 126.9(4)
N9 N10 B3 122.0(4)
N9 C19 C20 111.0(4)
C21 C20 C19 104.4(4)
N10 C21 C20 109.1(4)
C22 N11 N12 106.0(4)
C22 N11 Ca2 129.9(3)
N12 N11 Ca2 121.7(3)
C24 N12 N11 110.0(4)
C24 N12 B3 129.8(5)
N11 N12 B3 120.0(4)
N11 C22 C23 110.6(5)
C24 C23 C22 104.8(4)
N12 C24 C23 108.6(5)
C25 O7 Ca2 124.8(3)
C26 O8 Ca2 118.0(3)
O12 Ca3 O10 85.50(12)
O12 Ca3 O9 113.70(13)
O10 Ca3 O9 76.83(11)
O12 Ca3 O11 55.85(11)
O10 Ca3 O11 120.44(12)
O9 Ca3 O11 80.10(11)
O12 Ca3 N15 160.02(13)
O10 Ca3 N15 83.00(12)
O9 Ca3 N15 79.45(12)
O11 Ca3 N15 143.93(12)
O12 Ca3 N13 111.59(13)
O10 Ca3 N13 157.71(12)
O9 Ca3 N13 107.08(12)
O11 Ca3 N13 81.71(12)
N15 Ca3 N13 76.36(13)
O12 Ca3 N17 87.63(13)
O10 Ca3 N17 92.09(12)
O9 Ca3 N17 154.62(12)
O11 Ca3 N17 124.76(12)
N15 Ca3 N17 76.55(13)
N13 Ca3 N17 75.11(13)
O12 Ca3 B5 27.72(13)
O10 Ca3 B5 101.96(13)
O9 Ca3 B5 95.74(13)
O11 Ca3 B5 28.33(13)
N15 Ca3 B5 172.23(14)
N13 Ca3 B5 99.48(14)
N17 Ca3 B5 108.97(14)
N16 B4 N18 111.2(4)
N16 B4 N14 110.3(4)
N18 B4 N14 109.7(4)
C27 N13 N14 105.1(4)
C27 N13 Ca3 132.5(3)
N14 N13 Ca3 120.8(3)
C29 N14 N13 109.5(4)
C29 N14 B4 127.6(4)
N13 N14 B4 122.5(4)
N13 C27 C28 112.2(5)
C29 C28 C27 104.1(4)
N14 C29 C28 109.1(5)
C30 N15 N16 105.9(4)
C30 N15 Ca3 132.2(3)
N16 N15 Ca3 121.6(3)
C32 N16 N15 109.1(4)
C32 N16 B4 129.5(4)
N15 N16 B4 121.4(4)
N15 C30 C31 111.2(5)
C32 C31 C30 104.5(4)
N16 C32 C31 109.3(4)
C33 N17 N18 105.4(4)
C33 N17 Ca3 134.6(3)
N18 N17 Ca3 120.0(3)
C35 N18 N17 109.7(4)
C35 N18 B4 127.7(4)
N17 N18 B4 122.4(4)
N17 C33 C34 111.9(5)
C35 C34 C33 103.3(5)
N18 C35 C34 109.8(5)
C36 O9 Ca3 125.4(3)
C37 O10 Ca3 127.9(3)
O14 B5 O13 99.7(4)
O14 B5 O12 114.6(4)
O13 B5 O12 115.7(4)
O14 B5 O11 114.3(4)
O13 B5 O11 114.3(4)
O12 B5 O11 99.2(4)
O14 B5 Ca3 124.2(3)
O13 B5 Ca3 136.1(3)
O12 B5 Ca3 48.9(2)
O11 B5 Ca3 50.7(2)
O14 B5 Ca4 49.5(2)
O13 B5 Ca4 50.2(2)
O12 B5 Ca4 130.0(3)
O11 B5 Ca4 130.9(3)
Ca3 B5 Ca4 173.6(2)
C38 O11 B5 116.3(4)
C38 O11 Ca3 140.6(3)
B5 O11 Ca3 101.0(3)
C39 O12 B5 116.1(4)
C39 O12 Ca3 139.8(4)
B5 O12 Ca3 103.4(3)
C40 O13 B5 118.5(4)
C40 O13 Ca4 139.1(3)
B5 O13 Ca4 102.2(3)
C41 O14 B5 116.7(4)
C41 O14 Ca4 139.9(3)
B5 O14 Ca4 103.1(3)
O15 Ca4 O16 81.80(11)
O15 Ca4 O14 81.45(13)
O16 Ca4 O14 81.39(12)
O15 Ca4 O13 117.09(12)
O16 Ca4 O13 125.42(11)
O14 Ca4 O13 55.02(12)
O15 Ca4 N21 156.40(14)
O16 Ca4 N21 89.34(14)
O14 Ca4 N21 118.94(14)
O13 Ca4 N21 85.84(13)
O15 Ca4 N19 99.37(14)
O16 Ca4 N19 153.64(14)
O14 Ca4 N19 124.93(15)
O13 Ca4 N19 77.71(13)
N21 Ca4 N19 79.17(16)
O15 Ca4 N23 80.92(13)
O16 Ca4 N23 81.38(12)
O14 Ca4 N23 156.87(13)
O13 Ca4 N23 147.82(12)
N21 Ca4 N23 76.13(13)
N19 Ca4 N23 72.90(14)
O15 Ca4 B5 99.50(14)
O16 Ca4 B5 104.28(13)
O14 Ca4 B5 27.44(13)
O13 Ca4 B5 27.59(13)
N21 Ca4 B5 103.88(14)
N19 Ca4 B5 101.50(15)
N23 Ca4 B5 174.34(15)
N24 B6 N20 107.4(5)
N24 B6 N22 112.7(5)
N20 B6 N22 110.9(5)
C42 N19 N20 107.3(5)
C42 N19 Ca4 134.2(5)
N20 N19 Ca4 116.5(3)
C44 N20 N19 108.4(5)
C44 N20 B6 126.8(6)
N19 N20 B6 124.8(5)
N19 C42 C43 110.6(6)
C44 C43 C42 106.1(6)
N20 C44 C43 107.5(6)
C45 N21 N22 104.8(4)
C45 N21 Ca4 132.5(3)
N22 N21 Ca4 121.3(3)
C47 N22 N21 108.5(5)
C47 N22 B6 129.0(5)
N21 N22 B6 122.2(4)
N21 C45 C46 112.5(5)
C47 C46 C45 103.4(5)
C46 C47 N22 110.8(5)
C48 N23 N24 104.8(4)
C48 N23 Ca4 133.2(3)
N24 N23 Ca4 121.8(3)
C50 N24 N23 111.0(4)
C50 N24 B6 128.2(5)
N23 N24 B6 120.8(4)
N23 C48 C49 111.3(5)
C50 C49 C48 104.5(4)
N24 C50 C49 108.4(5)
C51 O15 Ca4 124.9(3)
C52 O16 Ca4 127.3(3)
O19 B7 O18 113.5(4)
O19 B7 O20 103.1(4)
O18 B7 O20 113.0(4)
O19 B7 O17 112.2(4)
O18 B7 O17 102.5(3)
O20 B7 O17 112.9(4)
C53 O17 B7 116.2(4)
C54 O18 B7 116.0(4)
C55 O19 B7 115.9(4)
C56 O20 B7 116.0(4)
O23 B8 O21 113.8(4)
O23 B8 O22 113.6(4)
O21 B8 O22 102.6(4)
O23 B8 O24 102.0(4)
O21 B8 O24 112.5(4)
O22 B8 O24 112.9(4)
C57 O21 B8 113.1(5)
C58 O22 B8 112.9(4)
C59 O23 B8 115.2(4)
C60 O24 B8 111.5(5)

loop_
_geom_bond_atom_site_label_1
_geom_bond_atom_site_label_2
_geom_bond_distance
Ca1 O4 2.352(3)
Ca1 O1 2.361(3)
Ca1 O2 2.379(3)
Ca1 O3 2.404(3)
Ca1 N1 2.466(4)
Ca1 N3 2.504(4)
Ca1 N5 2.535(4)
Ca1 B2 3.048(5)
B1 N6 1.534(6)
B1 N2 1.542(7)
B1 N4 1.553(6)
N1 C1 1.323(6)
N1 N2 1.368(5)
N2 C3 1.350(6)
C1 C2 1.393(6)
C2 C3 1.355(7)
N3 C4 1.331(6)
N3 N4 1.361(5)
N4 C6 1.342(6)
C4 C5 1.383(6)
C5 C6 1.368(7)
N5 C7 1.322(6)
N5 N6 1.369(5)
N6 C9 1.353(6)
C7 C8 1.377(6)
C8 C9 1.370(7)
O1 C10 1.411(6)
O2 C11 1.423(6)
B2 O4 1.444(6)
B2 O6 1.447(6)
B2 O5 1.461(6)
B2 O3 1.463(6)
B2 Ca2 3.037(5)
O3 C12 1.424(6)
O4 C13 1.425(6)
O5 C14 1.414(6)
O5 Ca2 2.372(3)
O6 C15 1.431(6)
O6 Ca2 2.423(3)
Ca2 O8 2.386(3)
Ca2 O7 2.397(3)
Ca2 N7 2.445(4)
Ca2 N9 2.491(4)
Ca2 N11 2.521(4)
B3 N8 1.535(8)
B3 N12 1.536(7)
B3 N10 1.546(7)
N7 C16 1.334(6)
N7 N8 1.350(6)
N8 C18 1.337(7)
C16 C17 1.386(8)
C17 C18 1.374(8)
N9 C19 1.341(6)
N9 N10 1.370(5)
N10 C21 1.349(6)
C19 C20 1.400(7)
C20 C21 1.370(7)
N11 C22 1.336(6)
N11 N12 1.359(5)
N12 C24 1.347(6)
C22 C23 1.398(7)
C23 C24 1.365(8)
O7 C25 1.434(5)
O8 C26 1.423(5)
Ca3 O12 2.362(3)
Ca3 O10 2.384(3)
Ca3 O9 2.395(3)
Ca3 O11 2.402(3)
Ca3 N15 2.486(4)
Ca3 N13 2.497(4)
Ca3 N17 2.529(4)
Ca3 B5 3.048(5)
B4 N16 1.535(7)
B4 N18 1.535(7)
B4 N14 1.540(7)
N13 C27 1.331(6)
N13 N14 1.359(5)
N14 C29 1.351(6)
C27 C28 1.380(7)
C28 C29 1.357(7)
N15 C30 1.325(6)
N15 N16 1.370(5)
N16 C32 1.344(6)
C30 C31 1.392(7)
C31 C32 1.357(7)
N17 C33 1.338(6)
N17 N18 1.362(5)
N18 C35 1.336(6)
C33 C34 1.390(7)
C34 C35 1.374(8)
O9 C36 1.410(6)
O10 C37 1.415(6)
B5 O14 1.444(6)
B5 O13 1.447(6)
B5 O12 1.458(6)
B5 O11 1.474(6)
B5 Ca4 3.053(5)
O11 C38 1.415(6)
O12 C39 1.408(7)
O13 C40 1.413(6)
O13 Ca4 2.399(3)
O14 C41 1.426(7)
O14 Ca4 2.383(3)
Ca4 O15 2.366(3)
Ca4 O16 2.380(3)
Ca4 N21 2.478(4)
Ca4 N19 2.515(5)
Ca4 N23 2.521(4)
B6 N24 1.512(8)
B6 N20 1.523(9)
B6 N22 1.525(8)
N19 C42 1.292(7)
N19 N20 1.404(7)
N20 C44 1.354(8)
C42 C43 1.397(9)
C43 C44 1.375(9)
N21 C45 1.339(6)
N21 N22 1.364(6)
N22 C47 1.358(7)
C45 C46 1.386(8)
C46 C47 1.335(9)
N23 C48 1.334(6)
N23 N24 1.357(5)
N24 C50 1.336(6)
C48 C49 1.392(7)
C49 C50 1.360(8)
O15 C51 1.377(6)
O16 C52 1.418(6)
B7 O19 1.457(6)
B7 O18 1.462(6)
B7 O20 1.464(6)
B7 O17 1.468(6)
O17 C53 1.410(6)
O18 C54 1.422(5)
O19 C55 1.424(6)
O20 C56 1.420(6)
B8 O23 1.456(6)
B8 O21 1.469(7)
B8 O22 1.470(6)
B8 O24 1.483(7)
O21 C57 1.447(7)
O22 C58 1.468(6)
O23 C59 1.446(6)
O24 C60 1.469(7)
